data_7040467
loop_
_publ_author_name
'De-Botton, Sophie'
'Romm, Ronit'
'Bensoussan, Guillaume'
'Hitrik, Maria'
'Musa, Sanaa'
'Gelman, Dmitri'

_publ_section_title
;
 Coordination versatility of p-hydroquinone-functionalized
 dibenzobarrelene-based PC(sp(3))P pincer ligands.
;
_journal_issue 40
_journal_name_full 'Dalton transactions (Cambridge, England : 2003)'
_journal_page_first 16040
_journal_page_last 16046
_journal_paper_doi 10.1039/c6dt02201d
_journal_volume 45
_journal_year 2016
_chemical_formula_moiety 'C46 H34 N O2 P2 Pt, C H2 Cl2, B F4'
_chemical_formula_sum 'C47 H36 B Cl2 F4 N O2 P2 Pt'
_chemical_formula_weight 1061.51
_chemical_name_systematic
; 
 ? 
;
_space_group_IT_number 14
_symmetry_cell_setting monoclinic
_symmetry_space_group_name_Hall '-P 2ybc'
_symmetry_space_group_name_H-M 'P 1 21/c 1'
_atom_sites_solution_hydrogens geom
_atom_sites_solution_primary direct
_atom_sites_solution_secondary difmap
_audit_creation_method SHELXL-97
_audit_update_record
;
2016-08-11 deposited with the CCDC.
2016-08-23 downloaded from the CCDC.
;
_cell_angle_alpha 90.00
_cell_angle_beta 92.1470(10)
_cell_angle_gamma 90.00
_cell_formula_units_Z 4
_cell_length_a 14.7112(12)
_cell_length_b 15.9204(13)
_cell_length_c 17.9871(14)
_cell_measurement_reflns_used 14932
_cell_measurement_temperature 173(1)
_cell_measurement_theta_max 26.63
_cell_measurement_theta_min 2.17
_cell_volume 4209.8(6)
_computing_cell_refinement 'Bruker SMART'
_computing_data_collection 'Bruker SMART'
_computing_data_reduction 'Bruker SAINT'
_computing_molecular_graphics 'Bruker SHELXTL'
_computing_publication_material 'Bruker SHELXTL'
_computing_structure_refinement 'SHELXL-97 (Sheldrick, 1997)'
_computing_structure_solution 'SHELXS-97 (Sheldrick, 1990)'
_diffrn_ambient_temperature 173(1)
_diffrn_measured_fraction_theta_full 0.980
_diffrn_measured_fraction_theta_max 0.980
_diffrn_measurement_device_type 'CCD area detector'
_diffrn_measurement_method 'phi and omega scans'
_diffrn_radiation_monochromator graphite
_diffrn_radiation_source 'fine-focus sealed tube'
_diffrn_radiation_type MoK\a
_diffrn_radiation_wavelength 0.71073
_diffrn_reflns_av_R_equivalents 0.0375
_diffrn_reflns_av_sigmaI/netI 0.0313
_diffrn_reflns_limit_h_max 19
_diffrn_reflns_limit_h_min -19
_diffrn_reflns_limit_k_max 20
_diffrn_reflns_limit_k_min -20
_diffrn_reflns_limit_l_max 23
_diffrn_reflns_limit_l_min -23
_diffrn_reflns_number 48103
_diffrn_reflns_theta_full 28.01
_diffrn_reflns_theta_max 28.01
_diffrn_reflns_theta_min 2.17
_exptl_absorpt_coefficient_mu 3.595
_exptl_absorpt_correction_T_max 0.6330
_exptl_absorpt_correction_T_min 0.4326
_exptl_absorpt_correction_type multi-scan
_exptl_absorpt_process_details 'Bruker SADABS V2.05'
_exptl_crystal_colour colorless
_exptl_crystal_density_diffrn 1.675
_exptl_crystal_density_method 'not measured'
_exptl_crystal_description shapeless
_exptl_crystal_F_000 2096
_exptl_crystal_size_max 0.28
_exptl_crystal_size_mid 0.16
_exptl_crystal_size_min 0.14
_refine_diff_density_max 2.410
_refine_diff_density_min -1.415
_refine_diff_density_rms 0.144
_refine_ls_extinction_method none
_refine_ls_goodness_of_fit_ref 1.121
_refine_ls_hydrogen_treatment constr
_refine_ls_matrix_type full
_refine_ls_number_parameters 535
_refine_ls_number_reflns 9975
_refine_ls_number_restraints 0
_refine_ls_restrained_S_all 1.121
_refine_ls_R_factor_all 0.0525
_refine_ls_R_factor_gt 0.0454
_refine_ls_shift/su_max 0.001
_refine_ls_shift/su_mean 0.000
_refine_ls_structure_factor_coef Fsqd
_refine_ls_weighting_details 'calc w=1/[\s^2^(Fo^2^)+(0.0469P)^2^+14.4487P] where P=(Fo^2^+2Fc^2^)/3'
_refine_ls_weighting_scheme calc
_refine_ls_wR_factor_gt 0.1041
_refine_ls_wR_factor_ref 0.1076
_reflns_number_gt 8812
_reflns_number_total 9975
_reflns_threshold_expression >2sigma(I)
_cod_data_source_file c6dt02201d3.cif
_cod_data_source_block 9_CCDC-1495177
_cod_depositor_comments
;
The following automatic conversions were performed:

'_symmetry_cell_setting' value 'Monoclinic' changed to 'monoclinic'
according to
/usr/data/users/saulius/crontab/automatic-downloads/rss-feeds/RSC/lib/dictionaries/cif_core.dic
dictionary named 'cif_core.dic' version 2.4.2 from 2011-04-26.

Automatic conversion script
Id: cif_fix_values 4268 2015-11-12 08:31:59Z antanas 

 Adding full bibliography for 7040462--7040467.cif.
;
_cod_original_sg_symbol_H-M P2(1)/c
_cod_database_code 7040467

loop_
_symmetry_equiv_pos_as_xyz
'x, y, z'
'-x, y+1/2, -z+1/2'
'-x, -y, -z'
'x, -y-1/2, z-1/2'

loop_
_atom_site_label
_atom_site_type_symbol
_atom_site_fract_x
_atom_site_fract_y
_atom_site_fract_z
_atom_site_U_iso_or_equiv
_atom_site_adp_type
_atom_site_occupancy
_atom_site_symmetry_multiplicity
_atom_site_calc_flag
_atom_site_refinement_flags
C1 C 0.7464(3) 0.3979(3) 0.2564(3) 0.0225(9) Uani 1 1 d .
C2 C 0.7524(3) 0.5540(3) 0.3067(3) 0.0264(10) Uani 1 1 d .
H2 H 0.7546 0.6132 0.3251 0.032 Uiso 1 1 calc R
C3 C 0.8332(3) 0.4211(3) 0.3024(2) 0.0228(9) Uani 1 1 d .
C4 C 0.9074(3) 0.3690(3) 0.3115(3) 0.0258(9) Uani 1 1 d .
C5 C 0.9826(3) 0.3949(4) 0.3562(3) 0.0337(11) Uani 1 1 d .
H5 H 1.0333 0.3586 0.3641 0.040 Uiso 1 1 calc R
C6 C 0.9823(4) 0.4732(4) 0.3886(3) 0.0375(12) Uani 1 1 d .
H6 H 1.0326 0.4903 0.4196 0.045 Uiso 1 1 calc R
C7 C 0.9084(4) 0.5281(3) 0.3764(3) 0.0347(11) Uani 1 1 d .
H7 H 0.9089 0.5823 0.3986 0.042 Uiso 1 1 calc R
C8 C 0.8351(3) 0.5025(3) 0.3318(3) 0.0254(9) Uani 1 1 d .
C9 C 0.6662(3) 0.4249(3) 0.3031(2) 0.0220(9) Uani 1 1 d .
C10 C 0.5906(3) 0.3749(3) 0.3144(3) 0.0246(9) Uani 1 1 d .
C11 C 0.5205(3) 0.4042(3) 0.3579(3) 0.0317(11) Uani 1 1 d .
H11 H 0.4692 0.3698 0.3664 0.038 Uiso 1 1 calc R
C12 C 0.5267(3) 0.4835(3) 0.3885(3) 0.0339(11) Uani 1 1 d .
H12 H 0.4801 0.5029 0.4194 0.041 Uiso 1 1 calc R
C13 C 0.6009(3) 0.5360(3) 0.3746(3) 0.0296(10) Uani 1 1 d .
H13 H 0.6039 0.5912 0.3948 0.036 Uiso 1 1 calc R
C14 C 0.6697(3) 0.5065(3) 0.3310(3) 0.0256(9) Uani 1 1 d .
C15 C 0.7454(3) 0.4651(3) 0.1934(3) 0.0231(9) Uani 1 1 d .
C16 C 0.7453(3) 0.4511(3) 0.1175(3) 0.0289(10) Uani 1 1 d .
C17 C 0.7464(4) 0.5207(4) 0.0700(3) 0.0370(12) Uani 1 1 d .
H17 H 0.7448 0.5122 0.0177 0.044 Uiso 1 1 calc R
C18 C 0.7498(4) 0.6009(3) 0.0975(3) 0.0370(12) Uani 1 1 d .
H18 H 0.7502 0.6472 0.0641 0.044 Uiso 1 1 calc R
C19 C 0.7527(3) 0.6154(3) 0.1735(3) 0.0308(11) Uani 1 1 d .
C20 C 0.7491(3) 0.5474(3) 0.2214(3) 0.0266(10) Uani 1 1 d .
C21 C 0.9707(4) 0.2805(3) 0.1802(3) 0.0317(11) Uani 1 1 d .
C22 C 0.9486(5) 0.2326(4) 0.1176(4) 0.0506(16) Uani 1 1 d .
H22 H 0.8961 0.1978 0.1171 0.061 Uiso 1 1 calc R
C23 C 1.0021(5) 0.2349(5) 0.0563(4) 0.0572(18) Uani 1 1 d .
H23 H 0.9877 0.2003 0.0144 0.069 Uiso 1 1 calc R
C24 C 1.0758(5) 0.2869(5) 0.0560(4) 0.0556(18) Uani 1 1 d .
H24 H 1.1123 0.2892 0.0135 0.067 Uiso 1 1 calc R
C25 C 1.0971(5) 0.3353(5) 0.1161(5) 0.062(2) Uani 1 1 d .
H25 H 1.1485 0.3714 0.1155 0.075 Uiso 1 1 calc R
C26 C 1.0442(4) 0.3328(5) 0.1793(4) 0.0529(16) Uani 1 1 d .
H26 H 1.0593 0.3672 0.2211 0.063 Uiso 1 1 calc R
C27 C 0.9336(3) 0.1862(3) 0.3146(3) 0.0273(10) Uani 1 1 d .
C28 C 0.8884(4) 0.1719(4) 0.3808(3) 0.0426(13) Uani 1 1 d .
H28 H 0.8425 0.2097 0.3957 0.051 Uiso 1 1 calc R
C29 C 0.9106(4) 0.1031(4) 0.4243(3) 0.0449(14) Uani 1 1 d .
H29 H 0.8812 0.0943 0.4697 0.054 Uiso 1 1 calc R
C30 C 0.9758(4) 0.0467(4) 0.4017(4) 0.0456(14) Uani 1 1 d .
H30 H 0.9903 -0.0013 0.4313 0.055 Uiso 1 1 calc R
C31 C 1.0195(4) 0.0599(4) 0.3368(4) 0.0499(16) Uani 1 1 d .
H31 H 1.0641 0.0210 0.3215 0.060 Uiso 1 1 calc R
C32 C 0.9991(4) 0.1298(4) 0.2934(3) 0.0396(13) Uani 1 1 d .
H32 H 1.0303 0.1390 0.2488 0.048 Uiso 1 1 calc R
C33 C 0.4964(3) 0.2888(3) 0.1928(3) 0.0301(10) Uani 1 1 d .
C34 C 0.5129(4) 0.3083(4) 0.1197(3) 0.0402(12) Uani 1 1 d .
H34 H 0.5731 0.3187 0.1047 0.048 Uiso 1 1 calc R
C35 C 0.4398(5) 0.3126(5) 0.0683(3) 0.0522(16) Uani 1 1 d .
H35 H 0.4505 0.3245 0.0177 0.063 Uiso 1 1 calc R
C36 C 0.3530(4) 0.2998(4) 0.0900(4) 0.0469(15) Uani 1 1 d .
H36 H 0.3039 0.3025 0.0542 0.056 Uiso 1 1 calc R
C37 C 0.3360(4) 0.2833(4) 0.1625(4) 0.0427(14) Uani 1 1 d .
H37 H 0.2751 0.2759 0.1772 0.051 Uiso 1 1 calc R
C38 C 0.4069(4) 0.2773(3) 0.2147(3) 0.0361(12) Uani 1 1 d .
H38 H 0.3950 0.2655 0.2652 0.043 Uiso 1 1 calc R
C39 C 0.5638(3) 0.1912(3) 0.3193(3) 0.0281(10) Uani 1 1 d .
C40 C 0.5151(4) 0.1224(3) 0.2923(3) 0.0421(14) Uani 1 1 d .
H40 H 0.4876 0.1240 0.2437 0.051 Uiso 1 1 calc R
C41 C 0.5062(5) 0.0510(4) 0.3361(4) 0.0541(17) Uani 1 1 d .
H41 H 0.4713 0.0047 0.3179 0.065 Uiso 1 1 calc R
C42 C 0.5481(5) 0.0477(4) 0.4060(4) 0.0500(16) Uani 1 1 d .
H42 H 0.5429 -0.0013 0.4356 0.060 Uiso 1 1 calc R
C43 C 0.5970(4) 0.1149(4) 0.4326(3) 0.0448(14) Uani 1 1 d .
H43 H 0.6257 0.1123 0.4808 0.054 Uiso 1 1 calc R
C44 C 0.6052(4) 0.1874(3) 0.3897(3) 0.0348(11) Uani 1 1 d .
H44 H 0.6391 0.2340 0.4087 0.042 Uiso 1 1 calc R
C45 C 0.7344(5) 0.0707(4) 0.2352(4) 0.0497(16) Uani 1 1 d .
C46 C 0.7276(8) -0.0189(5) 0.2501(6) 0.096(3) Uani 1 1 d .
H46A H 0.7087 -0.0275 0.3012 0.144 Uiso 1 1 calc R
H46B H 0.7870 -0.0454 0.2438 0.144 Uiso 1 1 calc R
H46C H 0.6826 -0.0441 0.2153 0.144 Uiso 1 1 calc R
C47 C 0.7074(6) 0.0925(5) 0.0168(5) 0.068(2) Uani 1 1 d .
H47A H 0.7314 0.0547 0.0566 0.082 Uiso 1 1 calc R
H47B H 0.6807 0.0571 -0.0236 0.082 Uiso 1 1 calc R
Cl1 Cl 0.62235(15) 0.15554(13) 0.05237(11) 0.0699(5) Uani 1 1 d .
Cl2 Cl 0.79440(18) 0.1487(2) -0.01668(15) 0.0998(8) Uani 1 1 d .
B1 B 0.7577(2) 0.8687(3) 0.0613(2) 0.061(2) Uani 1 1 d G
F1 F 0.7661(4) 0.8644(4) -0.0085(3) 0.134(3) Uani 1 1 d G
F2 F 0.8000(5) 0.9379(3) 0.0880(4) 0.165(4) Uani 1 1 d G
F3 F 0.6790(3) 0.8631(5) 0.0867(4) 0.266(7) Uani 1 1 d G
F4 F 0.8081(4) 0.8015(3) 0.0892(3) 0.122(2) Uani 1 1 d G
N1 N 0.7380(3) 0.1420(3) 0.2258(2) 0.0340(10) Uani 1 1 d .
O1 O 0.7441(3) 0.3729(2) 0.0852(2) 0.0366(8) Uani 1 1 d .
H1O H 0.7452 0.3775 0.0392 0.055 Uiso 1 1 d R
O2 O 0.7611(3) 0.6943(2) 0.2035(2) 0.0416(9) Uani 1 1 d .
H2O H 0.7685 0.7293 0.1693 0.062 Uiso 1 1 calc R
P1 P 0.89597(8) 0.27415(8) 0.25782(7) 0.0256(2) Uani 1 1 d .
P2 P 0.59023(8) 0.27943(7) 0.26032(7) 0.0244(2) Uani 1 1 d .
Pt1 Pt 0.741968(12) 0.270682(10) 0.235132(10) 0.02262(7) Uani 1 1 d .

loop_
_atom_site_aniso_label
_atom_site_aniso_U_11
_atom_site_aniso_U_22
_atom_site_aniso_U_33
_atom_site_aniso_U_23
_atom_site_aniso_U_13
_atom_site_aniso_U_12
C1 0.019(2) 0.026(2) 0.023(2) 0.0018(17) -0.0005(17) 0.0004(17)
C2 0.029(2) 0.019(2) 0.031(3) -0.0016(18) 0.0002(19) -0.0019(18)
C3 0.021(2) 0.025(2) 0.022(2) 0.0021(17) 0.0042(17) -0.0027(18)
C4 0.022(2) 0.026(2) 0.029(2) 0.0008(19) -0.0005(18) -0.0027(18)
C5 0.020(2) 0.041(3) 0.039(3) 0.002(2) -0.004(2) 0.001(2)
C6 0.029(3) 0.042(3) 0.041(3) -0.003(2) -0.008(2) -0.009(2)
C7 0.037(3) 0.033(3) 0.035(3) -0.004(2) 0.000(2) -0.010(2)
C8 0.026(2) 0.024(2) 0.027(2) 0.0012(18) 0.0021(18) -0.0018(18)
C9 0.019(2) 0.025(2) 0.022(2) 0.0056(17) 0.0003(16) 0.0012(17)
C10 0.021(2) 0.026(2) 0.026(2) 0.0016(18) -0.0019(18) 0.0001(18)
C11 0.025(2) 0.032(3) 0.038(3) 0.004(2) 0.005(2) 0.000(2)
C12 0.027(2) 0.036(3) 0.039(3) 0.000(2) 0.008(2) 0.006(2)
C13 0.034(3) 0.028(2) 0.027(2) -0.0002(19) 0.003(2) 0.004(2)
C14 0.027(2) 0.024(2) 0.026(2) 0.0022(18) 0.0004(18) 0.0023(18)
C15 0.019(2) 0.024(2) 0.026(2) 0.0042(18) -0.0006(17) -0.0005(17)
C16 0.030(2) 0.027(2) 0.029(2) 0.0018(19) -0.001(2) -0.002(2)
C17 0.041(3) 0.043(3) 0.027(3) 0.006(2) -0.001(2) 0.000(2)
C18 0.045(3) 0.032(3) 0.033(3) 0.016(2) -0.001(2) 0.000(2)
C19 0.031(3) 0.023(2) 0.039(3) 0.007(2) 0.003(2) 0.001(2)
C20 0.023(2) 0.029(2) 0.028(2) 0.0032(19) 0.0044(18) 0.0004(19)
C21 0.030(2) 0.033(3) 0.032(3) 0.006(2) 0.005(2) 0.010(2)
C22 0.052(4) 0.058(4) 0.042(3) 0.000(3) 0.007(3) -0.002(3)
C23 0.062(4) 0.070(5) 0.041(4) 0.000(3) 0.015(3) 0.007(4)
C24 0.052(4) 0.067(4) 0.050(4) 0.017(3) 0.023(3) 0.016(3)
C25 0.040(4) 0.073(5) 0.075(5) 0.008(4) 0.024(3) -0.002(3)
C26 0.033(3) 0.062(4) 0.064(4) -0.005(3) 0.014(3) -0.004(3)
C27 0.021(2) 0.029(2) 0.031(2) 0.003(2) -0.0036(18) 0.0022(19)
C28 0.045(3) 0.043(3) 0.040(3) 0.004(2) 0.011(3) 0.011(3)
C29 0.059(4) 0.046(3) 0.030(3) 0.011(2) 0.007(3) 0.000(3)
C30 0.048(3) 0.040(3) 0.048(3) 0.016(3) -0.006(3) 0.005(3)
C31 0.045(3) 0.042(3) 0.064(4) 0.013(3) 0.012(3) 0.017(3)
C32 0.036(3) 0.041(3) 0.042(3) 0.009(2) 0.012(2) 0.012(2)
C33 0.027(2) 0.027(2) 0.036(3) 0.002(2) -0.007(2) -0.0054(19)
C34 0.034(3) 0.046(3) 0.040(3) 0.002(3) -0.001(2) -0.002(3)
C35 0.051(4) 0.072(5) 0.033(3) 0.007(3) -0.006(3) -0.002(3)
C36 0.038(3) 0.057(4) 0.044(3) 0.008(3) -0.016(3) -0.003(3)
C37 0.035(3) 0.037(3) 0.056(4) 0.006(3) -0.007(3) -0.004(2)
C38 0.031(3) 0.041(3) 0.036(3) 0.007(2) -0.003(2) -0.004(2)
C39 0.028(2) 0.026(2) 0.030(2) 0.003(2) 0.0000(19) -0.001(2)
C40 0.047(3) 0.034(3) 0.044(3) 0.007(2) -0.017(3) -0.014(3)
C41 0.057(4) 0.031(3) 0.074(5) 0.011(3) -0.012(3) -0.018(3)
C42 0.065(4) 0.036(3) 0.048(4) 0.016(3) 0.004(3) 0.000(3)
C43 0.061(4) 0.041(3) 0.032(3) 0.009(2) -0.004(3) 0.007(3)
C44 0.039(3) 0.033(3) 0.032(3) -0.002(2) -0.005(2) -0.001(2)
C45 0.071(4) 0.028(3) 0.050(4) -0.006(3) -0.003(3) 0.004(3)
C46 0.153(10) 0.032(4) 0.103(7) 0.005(4) 0.014(7) 0.007(5)
C47 0.080(5) 0.046(4) 0.078(5) -0.012(4) 0.008(4) -0.005(4)
Cl1 0.0851(14) 0.0628(11) 0.0624(11) 0.0002(9) 0.0127(10) 0.0007(10)
Cl2 0.0847(16) 0.122(2) 0.0942(18) -0.0143(16) 0.0306(14) -0.0309(15)
B1 0.077(6) 0.043(4) 0.065(6) -0.006(4) 0.007(5) 0.010(4)
F1 0.149(6) 0.174(7) 0.080(4) 0.023(4) 0.021(4) 0.032(5)
F2 0.150(7) 0.077(4) 0.263(11) -0.027(5) -0.063(7) 0.002(4)
F3 0.058(4) 0.55(2) 0.196(9) -0.040(12) 0.061(5) 0.027(8)
F4 0.108(5) 0.096(4) 0.160(6) 0.069(4) -0.002(4) -0.008(4)
N1 0.040(2) 0.026(2) 0.035(2) -0.0011(18) -0.0076(19) 0.0017(18)
O1 0.048(2) 0.037(2) 0.0244(18) -0.0024(15) 0.0010(16) -0.0008(17)
O2 0.061(3) 0.0234(18) 0.041(2) 0.0056(16) 0.0112(19) -0.0010(18)
P1 0.0224(6) 0.0261(6) 0.0285(6) 0.0025(5) 0.0020(5) 0.0040(5)
P2 0.0216(6) 0.0229(6) 0.0284(6) 0.0018(5) -0.0023(5) -0.0026(4)
Pt1 0.02298(10) 0.01984(9) 0.02495(10) -0.00086(7) -0.00025(6) 0.00069(7)

loop_
_atom_type_symbol
_atom_type_description
_atom_type_scat_dispersion_real
_atom_type_scat_dispersion_imag
_atom_type_scat_source
C C 0.0033 0.0016 'International Tables Vol C Tables 4.2.6.8 and 6.1.1.4'
H H 0.0000 0.0000 'International Tables Vol C Tables 4.2.6.8 and 6.1.1.4'
B B 0.0013 0.0007 'International Tables Vol C Tables 4.2.6.8 and 6.1.1.4'
Cl Cl 0.1484 0.1585 'International Tables Vol C Tables 4.2.6.8 and 6.1.1.4'
N N 0.0061 0.0033 'International Tables Vol C Tables 4.2.6.8 and 6.1.1.4'
O O 0.0106 0.0060 'International Tables Vol C Tables 4.2.6.8 and 6.1.1.4'
F F 0.0171 0.0103 'International Tables Vol C Tables 4.2.6.8 and 6.1.1.4'
P P 0.1023 0.0942 'International Tables Vol C Tables 4.2.6.8 and 6.1.1.4'
Pt Pt -1.7033 8.3905 'International Tables Vol C Tables 4.2.6.8 and 6.1.1.4'

loop_
_geom_angle_atom_site_label_1
_geom_angle_atom_site_label_2
_geom_angle_atom_site_label_3
_geom_angle
C9 C1 C3 106.1(4)
C9 C1 C15 102.7(3)
C3 C1 C15 102.2(3)
C9 C1 Pt1 110.9(3)
C3 C1 Pt1 110.8(3)
C15 C1 Pt1 122.7(3)
C14 C2 C8 106.8(4)
C14 C2 C20 105.0(4)
C8 C2 C20 104.8(4)
C14 C2 H2 113.2
C8 C2 H2 113.2
C20 C2 H2 113.2
C4 C3 C8 120.5(4)
C4 C3 C1 123.9(4)
C8 C3 C1 115.4(4)
C3 C4 C5 119.8(5)
C3 C4 P1 112.6(3)
C5 C4 P1 127.6(4)
C6 C5 C4 119.5(5)
C6 C5 H5 120.3
C4 C5 H5 120.3
C5 C6 C7 120.9(5)
C5 C6 H6 119.6
C7 C6 H6 119.6
C8 C7 C6 119.2(5)
C8 C7 H7 120.4
C6 C7 H7 120.4
C7 C8 C3 119.8(5)
C7 C8 C2 127.7(4)
C3 C8 C2 112.4(4)
C10 C9 C14 120.1(4)
C10 C9 C1 123.7(4)
C14 C9 C1 116.0(4)
C9 C10 C11 120.1(4)
C9 C10 P2 113.0(3)
C11 C10 P2 126.5(4)
C12 C11 C10 119.4(5)
C12 C11 H11 120.3
C10 C11 H11 120.3
C11 C12 C13 120.9(5)
C11 C12 H12 119.5
C13 C12 H12 119.5
C14 C13 C12 119.2(5)
C14 C13 H13 120.4
C12 C13 H13 120.4
C13 C14 C9 120.1(4)
C13 C14 C2 127.4(4)
C9 C14 C2 112.5(4)
C16 C15 C20 120.2(4)
C16 C15 C1 127.4(4)
C20 C15 C1 112.4(4)
O1 C16 C15 124.2(4)
O1 C16 C17 117.3(4)
C15 C16 C17 118.4(5)
C18 C17 C16 121.2(5)
C18 C17 H17 119.4
C16 C17 H17 119.4
C17 C18 C19 120.8(5)
C17 C18 H18 119.6
C19 C18 H18 119.6
O2 C19 C18 122.7(4)
O2 C19 C20 118.5(5)
C18 C19 C20 118.9(5)
C19 C20 C15 120.6(5)
C19 C20 C2 124.6(4)
C15 C20 C2 114.9(4)
C26 C21 C22 119.1(6)
C26 C21 P1 123.2(5)
C22 C21 P1 117.6(4)
C23 C22 C21 120.7(7)
C23 C22 H22 119.6
C21 C22 H22 119.6
C24 C23 C22 119.8(7)
C24 C23 H23 120.1
C22 C23 H23 120.1
C25 C24 C23 120.1(6)
C25 C24 H24 120.0
C23 C24 H24 120.0
C24 C25 C26 120.8(7)
C24 C25 H25 119.6
C26 C25 H25 119.6
C21 C26 C25 119.5(7)
C21 C26 H26 120.3
C25 C26 H26 120.3
C32 C27 C28 119.1(5)
C32 C27 P1 123.4(4)
C28 C27 P1 117.3(4)
C29 C28 C27 119.9(5)
C29 C28 H28 120.0
C27 C28 H28 120.0
C28 C29 C30 120.1(5)
C28 C29 H29 119.9
C30 C29 H29 119.9
C31 C30 C29 120.1(5)
C31 C30 H30 119.9
C29 C30 H30 119.9
C30 C31 C32 120.3(6)
C30 C31 H31 119.8
C32 C31 H31 119.8
C27 C32 C31 120.4(5)
C27 C32 H32 119.8
C31 C32 H32 119.8
C34 C33 C38 119.8(5)
C34 C33 P2 120.0(4)
C38 C33 P2 120.2(4)
C33 C34 C35 118.9(5)
C33 C34 H34 120.5
C35 C34 H34 120.5
C36 C35 C34 120.8(6)
C36 C35 H35 119.6
C34 C35 H35 119.6
C37 C36 C35 120.6(6)
C37 C36 H36 119.7
C35 C36 H36 119.7
C36 C37 C38 120.2(6)
C36 C37 H37 119.9
C38 C37 H37 119.9
C37 C38 C33 119.6(5)
C37 C38 H38 120.2
C33 C38 H38 120.2
C44 C39 C40 119.3(5)
C44 C39 P2 118.2(4)
C40 C39 P2 121.8(4)
C39 C40 C41 120.4(5)
C39 C40 H40 119.8
C41 C40 H40 119.8
C42 C41 C40 119.9(6)
C42 C41 H41 120.1
C40 C41 H41 120.1
C43 C42 C41 120.1(5)
C43 C42 H42 120.0
C41 C42 H42 120.0
C42 C43 C44 120.6(5)
C42 C43 H43 119.7
C44 C43 H43 119.7
C39 C44 C43 119.8(5)
C39 C44 H44 120.1
C43 C44 H44 120.1
N1 C45 C46 177.5(8)
C45 C46 H46A 109.5
C45 C46 H46B 109.5
H46A C46 H46B 109.5
C45 C46 H46C 109.5
H46A C46 H46C 109.5
H46B C46 H46C 109.5
Cl2 C47 Cl1 112.9(4)
Cl2 C47 H47A 109.0
Cl1 C47 H47A 109.0
Cl2 C47 H47B 109.0
Cl1 C47 H47B 109.0
H47A C47 H47B 107.8
F3 B1 F1 118.6
F3 B1 F2 110.3
F1 B1 F2 109.7
F3 B1 F4 107.4
F1 B1 F4 104.2
F2 B1 F4 105.5
B1 F4 H2O 123.5
C45 N1 Pt1 166.8(5)
C16 O1 H1O 109.9
C19 O2 H2O 109.5
C4 P1 C27 109.1(2)
C4 P1 C21 108.7(2)
C27 P1 C21 107.3(2)
C4 P1 Pt1 100.85(15)
C27 P1 Pt1 111.27(16)
C21 P1 Pt1 119.29(18)
C10 P2 C33 106.2(2)
C10 P2 C39 109.5(2)
C33 P2 C39 106.4(2)
C10 P2 Pt1 100.00(15)
C33 P2 Pt1 126.49(19)
C39 P2 Pt1 107.46(16)
N1 Pt1 C1 174.00(17)
N1 Pt1 P1 93.64(13)
C1 Pt1 P1 85.35(12)
N1 Pt1 P2 92.96(13)
C1 Pt1 P2 85.89(12)
P1 Pt1 P2 157.82(5)

loop_
_geom_bond_atom_site_label_1
_geom_bond_atom_site_label_2
_geom_bond_distance
C1 C9 1.536(6)
C1 C3 1.540(6)
C1 C15 1.557(6)
C1 Pt1 2.062(5)
C2 C14 1.510(7)
C2 C8 1.522(6)
C2 C20 1.537(7)
C2 H2 1.0000
C3 C4 1.376(6)
C3 C8 1.399(6)
C4 C5 1.405(7)
C4 P1 1.798(5)
C5 C6 1.376(8)
C5 H5 0.9500
C6 C7 1.405(8)
C6 H6 0.9500
C7 C8 1.382(7)
C7 H7 0.9500
C9 C10 1.388(6)
C9 C14 1.392(6)
C10 C11 1.398(7)
C10 P2 1.805(5)
C11 C12 1.378(7)
C11 H11 0.9500
C12 C13 1.406(7)
C12 H12 0.9500
C13 C14 1.386(7)
C13 H13 0.9500
C15 C16 1.383(7)
C15 C20 1.405(7)
C16 O1 1.374(6)
C16 C17 1.401(7)
C17 C18 1.370(8)
C17 H17 0.9500
C18 C19 1.386(8)
C18 H18 0.9500
C19 O2 1.370(6)
C19 C20 1.386(7)
C21 C26 1.365(8)
C21 C22 1.388(9)
C21 P1 1.812(5)
C22 C23 1.379(9)
C22 H22 0.9500
C23 C24 1.365(11)
C23 H23 0.9500
C24 C25 1.355(11)
C24 H24 0.9500
C25 C26 1.401(9)
C25 H25 0.9500
C26 H26 0.9500
C27 C32 1.381(7)
C27 C28 1.405(7)
C27 P1 1.808(5)
C28 C29 1.379(8)
C28 H28 0.9500
C29 C30 1.386(9)
C29 H29 0.9500
C30 C31 1.371(9)
C30 H30 0.9500
C31 C32 1.386(8)
C31 H31 0.9500
C32 H32 0.9500
C33 C34 1.382(8)
C33 C38 1.400(7)
C33 P2 1.810(5)
C34 C35 1.393(8)
C34 H34 0.9500
C35 C36 1.364(9)
C35 H35 0.9500
C36 C37 1.363(9)
C36 H36 0.9500
C37 C38 1.380(8)
C37 H37 0.9500
C38 H38 0.9500
C39 C44 1.385(7)
C39 C40 1.386(7)
C39 P2 1.812(5)
C40 C41 1.391(8)
C40 H40 0.9500
C41 C42 1.381(9)
C41 H41 0.9500
C42 C43 1.366(9)
C42 H42 0.9500
C43 C44 1.397(8)
C43 H43 0.9500
C44 H44 0.9500
C45 N1 1.149(8)
C45 C46 1.455(10)
C46 H46A 0.9800
C46 H46B 0.9800
C46 H46C 0.9800
C47 Cl2 1.690(8)
C47 Cl1 1.744(8)
C47 H47A 0.9900
C47 H47B 0.9900
B1 F3 1.264(3)
B1 F1 1.268(3)
B1 F2 1.345(3)
B1 F4 1.385(3)
F4 H2O 1.9492
N1 Pt1 2.056(4)
O1 H1O 0.8323
O2 H2O 0.8400
P1 Pt1 2.2876(12)
P2 Pt1 2.2985(12)

loop_
_geom_hbond_atom_site_label_D
_geom_hbond_atom_site_label_H
_geom_hbond_atom_site_label_A
_geom_hbond_distance_DH
_geom_hbond_distance_HA
_geom_hbond_distance_DA
_geom_hbond_angle_DHA
O2 H2O F4 0.84 1.95 2.779(6) 169.4
